data_7023053
loop_
_publ_author_name
'Sohail, M.'
'Panisch, R.'
'Bowden, A.'
'Bassindale, A. R.'
'Taylor, P. G.'
'Korlyukov, A. A.'
'Arkhipov, D. E.'
'Male, L.'
'Callear, S.'
'Coles, S. J.'
'Hursthouse, M. B.'
'Harrington, R. W.'
'Clegg, W.'

_publ_section_title
;
 Pentacoordinate silicon complexes with dynamic motion resembling a
 pendulum on the S(N)2 reaction pathway.
;
_journal_issue 30
_journal_name_full 'Dalton transactions (Cambridge, England : 2003)'
_journal_page_first 10971
_journal_page_last 10981
_journal_paper_doi 10.1039/c3dt50613d
_journal_volume 42
_journal_year 2013
_chemical_absolute_configuration unk
_chemical_formula_sum 'C8 H14 F N O2 Si'
_chemical_formula_weight 203.29
_chemical_name_systematic
;
Dr P. G. Taylor
;
_space_group_IT_number 19
_symmetry_cell_setting orthorhombic
_symmetry_space_group_name_Hall 'P 2ac 2ab'
_symmetry_space_group_name_H-M 'P 21 21 21'
_atom_sites_solution_hydrogens geom
_atom_sites_solution_primary direct
_atom_sites_solution_secondary difmap
_audit_creation_method SHELXL-97
_cell_angle_alpha 90.00
_cell_angle_beta 90.00
_cell_angle_gamma 90.00
_cell_formula_units_Z 4
_cell_length_a 8.6460(2)
_cell_length_b 8.9974(3)
_cell_length_c 12.8915(5)
_cell_measurement_reflns_used 9296
_cell_measurement_temperature 120(2)
_cell_measurement_theta_max 27.48
_cell_measurement_theta_min 2.91
_cell_volume 1002.85(6)
_computing_cell_refinement 'DENZO (Otwinowski & Minor, 1997) & COLLECT (Hooft, R.W.W., 1998)'
_computing_data_collection 'COLLECT (Hooft, R.W.W., 1998)'
_computing_data_reduction 'DENZO (Otwinowski & Minor, 1997) & COLLECT (Hooft, R.W.W., 1998)'
_computing_molecular_graphics 'PLATON/PLUTON (Spek, A. L., 1998)'
_computing_publication_material 'WinGX (Farrugia, 1999)'
_computing_structure_refinement 'SHELXL-97 (Sheldrick, 1997)'
_computing_structure_solution
;
Sir2004 (Burla, M.C., Caliandro, R., Camalli, M., Carrozzini, B.,
Cascarano, G., De Caro, L., Giacovazzo, C., Polidori, G. & Spagna, R.,
2004)
;
_diffrn_ambient_temperature 120(2)
_diffrn_detector_area_resol_mean '4096x4096pixels / 62x62mm'
_diffrn_measured_fraction_theta_full 0.998
_diffrn_measured_fraction_theta_max 0.998
_diffrn_measurement_device_type 'Bruker-Nonius APEX II CCD camera on \k-goniostat'
_diffrn_measurement_method '\f & \w scans'
_diffrn_radiation_monochromator '10cm confocal mirrors'
_diffrn_radiation_source 'Bruker-Nonius FR591 rotating anode'
_diffrn_radiation_type MoK\a
_diffrn_radiation_wavelength 0.71073
_diffrn_reflns_av_R_equivalents 0.0772
_diffrn_reflns_av_sigmaI/netI 0.0409
_diffrn_reflns_limit_h_max 10
_diffrn_reflns_limit_h_min -11
_diffrn_reflns_limit_k_max 11
_diffrn_reflns_limit_k_min -7
_diffrn_reflns_limit_l_max 13
_diffrn_reflns_limit_l_min -16
_diffrn_reflns_number 9929
_diffrn_reflns_theta_full 27.48
_diffrn_reflns_theta_max 27.48
_diffrn_reflns_theta_min 3.16
_exptl_absorpt_coefficient_mu 0.218
_exptl_absorpt_correction_T_max 0.7456
_exptl_absorpt_correction_T_min 0.6325
_exptl_absorpt_correction_type multi-scan
_exptl_absorpt_process_details 'SADABS 2007/2 (Sheldrick, G.M., 2007)'
_exptl_crystal_colour Colourless
_exptl_crystal_density_diffrn 1.346
_exptl_crystal_density_method 'not measured'
_exptl_crystal_description Plate
_exptl_crystal_F_000 432
_exptl_crystal_size_max 0.06
_exptl_crystal_size_mid 0.04
_exptl_crystal_size_min 0.01
_refine_diff_density_max 0.325
_refine_diff_density_min -0.241
_refine_diff_density_rms 0.058
_refine_ls_extinction_method none
_refine_ls_goodness_of_fit_ref 1.112
_refine_ls_hydrogen_treatment constr
_refine_ls_matrix_type full
_refine_ls_number_parameters 120
_refine_ls_number_reflns 1344
_refine_ls_number_restraints 0
_refine_ls_restrained_S_all 1.112
_refine_ls_R_factor_all 0.0530
_refine_ls_R_factor_gt 0.0414
_refine_ls_shift/su_max 0.000
_refine_ls_shift/su_mean 0.000
_refine_ls_structure_factor_coef Fsqd
_refine_ls_weighting_details 'calc w=1/[\s^2^(Fo^2^)+(0.0135P)^2^+0.9275P] where P=(Fo^2^+2Fc^2^)/3'
_refine_ls_weighting_scheme calc
_refine_ls_wR_factor_gt 0.0860
_refine_ls_wR_factor_ref 0.0944
_reflns_number_gt 1173
_reflns_number_total 1344
_reflns_threshold_expression >2sigma(I)
_cod_data_source_file c3dt50613d.txt
_cod_data_source_block 2007src1393
_cod_depositor_comments
;
The following automatic conversions were performed:

'_symmetry_cell_setting' value 'Orthorhombic' changed to
'orthorhombic' according to
/home/saulius/struct/CIF-dictionaries/cif_core.dic dictionary named
'cif_core.dic' version 2.4.2 from
2011-04-26.

'_exptl_absorpt_correction_type' value 'Multi-scan'
changed to 'multi-scan' according to
/home/saulius/struct/CIF-dictionaries/cif_core.dic dictionary named
'cif_core.dic' version 2.4.2 from 2011-04-26.

Automatic conversion script
Id: cif_fix_values 1891 2012-01-12 08:04:46Z andrius 
;
_cod_original_sg_symbol_H-M 'P 2(1) 2(1) 2(1)'
_cod_database_code 7023053

loop_
_symmetry_equiv_pos_as_xyz
'x, y, z'
'-x+1/2, -y, z+1/2'
'x+1/2, -y+1/2, -z'
'-x, y+1/2, -z+1/2'

loop_
_atom_site_label
_atom_site_type_symbol
_atom_site_fract_x
_atom_site_fract_y
_atom_site_fract_z
_atom_site_U_iso_or_equiv
_atom_site_adp_type
_atom_site_occupancy
_atom_site_symmetry_multiplicity
_atom_site_calc_flag
_atom_site_refinement_flags
C1 C 0.1874(3) 0.2335(4) 0.3039(2) 0.0234(6) Uani 1 1 d .
C2 C 0.2711(4) 0.1982(4) 0.4019(3) 0.0284(7) Uani 1 1 d .
H2A H 0.3411 0.1128 0.3897 0.034 Uiso 1 1 calc R
H2B H 0.1951 0.1684 0.4555 0.034 Uiso 1 1 calc R
C3 C 0.3645(4) 0.3282(4) 0.4416(3) 0.0327(8) Uani 1 1 d .
H3A H 0.4261 0.2976 0.5028 0.039 Uiso 1 1 calc R
H3B H 0.2947 0.4099 0.4628 0.039 Uiso 1 1 calc R
C4 C 0.4716(4) 0.3806(4) 0.3552(3) 0.0330(8) Uani 1 1 d .
H4A H 0.5277 0.4704 0.3787 0.040 Uiso 1 1 calc R
H4B H 0.5492 0.3022 0.3410 0.040 Uiso 1 1 calc R
C5 C 0.3870(4) 0.4157(4) 0.2571(3) 0.0268(7) Uani 1 1 d .
C6 C 0.1609(4) 0.3707(4) 0.1423(2) 0.0231(7) Uani 1 1 d .
H6A H 0.2339 0.3648 0.0833 0.028 Uiso 1 1 calc R
H6B H 0.1229 0.4743 0.1458 0.028 Uiso 1 1 calc R
C7 C 0.0389(4) 0.0514(4) 0.0771(3) 0.0305(8) Uani 1 1 d .
H7A H -0.0139 0.0254 0.0124 0.046 Uiso 1 1 calc R
H7B H 0.0047 -0.0156 0.1325 0.046 Uiso 1 1 calc R
H7C H 0.1509 0.0416 0.0677 0.046 Uiso 1 1 calc R
C8 C -0.1970(4) 0.2797(4) 0.1780(3) 0.0307(8) Uani 1 1 d .
H8A H -0.1976 0.3793 0.2086 0.046 Uiso 1 1 calc R
H8B H -0.2123 0.2054 0.2326 0.046 Uiso 1 1 calc R
H8C H -0.2808 0.2718 0.1270 0.046 Uiso 1 1 calc R
N1 N 0.2477(3) 0.3395(3) 0.2382(2) 0.0227(6) Uani 1 1 d .
O1 O 0.0674(2) 0.1700(2) 0.27854(18) 0.0260(5) Uani 1 1 d .
O2 O 0.4314(3) 0.5056(3) 0.1933(2) 0.0347(6) Uani 1 1 d .
F1 F -0.0430(2) 0.3208(2) -0.00151(16) 0.0363(5) Uani 1 1 d .
Si1 Si -0.00857(9) 0.24654(10) 0.11283(6) 0.0233(2) Uani 1 1 d .

loop_
_atom_site_aniso_label
_atom_site_aniso_U_11
_atom_site_aniso_U_22
_atom_site_aniso_U_33
_atom_site_aniso_U_23
_atom_site_aniso_U_13
_atom_site_aniso_U_12
C1 0.0209(13) 0.0227(15) 0.0265(14) -0.0016(14) 0.0037(12) 0.0043(13)
C2 0.0227(14) 0.0366(18) 0.0259(16) 0.0034(15) 0.0020(14) 0.0059(14)
C3 0.0264(16) 0.042(2) 0.0296(17) -0.0085(17) -0.0031(15) 0.0053(16)
C4 0.0214(16) 0.0339(18) 0.044(2) -0.0117(16) -0.0025(15) -0.0011(14)
C5 0.0242(15) 0.0207(16) 0.0356(19) -0.0095(15) 0.0067(14) -0.0001(13)
C6 0.0242(15) 0.0224(15) 0.0227(15) 0.0016(13) 0.0034(13) -0.0018(13)
C7 0.0309(17) 0.0307(17) 0.0299(17) -0.0074(15) 0.0016(14) -0.0014(15)
C8 0.0236(15) 0.0292(19) 0.0394(19) 0.0016(16) -0.0001(14) 0.0000(13)
N1 0.0205(12) 0.0217(13) 0.0259(14) -0.0010(12) 0.0019(11) -0.0022(10)
O1 0.0215(10) 0.0260(12) 0.0305(12) 0.0047(10) 0.0002(10) -0.0044(10)
O2 0.0309(12) 0.0277(13) 0.0456(15) -0.0029(12) 0.0094(12) -0.0089(11)
F1 0.0393(11) 0.0409(11) 0.0289(10) 0.0095(9) -0.0058(9) -0.0012(10)
Si1 0.0233(4) 0.0233(4) 0.0234(4) 0.0016(4) 0.0006(3) -0.0004(4)

loop_
_atom_type_symbol
_atom_type_description
_atom_type_scat_dispersion_real
_atom_type_scat_dispersion_imag
_atom_type_scat_source
C C 0.0033 0.0000 'International Tables Vol C Tables 4.2.6.8 and 6.1.1.4'
H H 0.0000 0.0000 'International Tables Vol C Tables 4.2.6.8 and 6.1.1.4'
N N 0.0061 0.0000 'International Tables Vol C Tables 4.2.6.8 and 6.1.1.4'
O O 0.0106 0.0000 'International Tables Vol C Tables 4.2.6.8 and 6.1.1.4'
F F 0.0171 0.0000 'International Tables Vol C Tables 4.2.6.8 and 6.1.1.4'
Si Si 0.0817 0.0000 'International Tables Vol C Tables 4.2.6.8 and 6.1.1.4'

loop_
_geom_angle_atom_site_label_1
_geom_angle_atom_site_label_2
_geom_angle_atom_site_label_3
_geom_angle
O1 C1 N1 118.6(3)
O1 C1 C2 122.4(3)
N1 C1 C2 119.0(3)
C1 C2 C3 112.4(3)
C1 C2 H2A 109.1
C3 C2 H2A 109.1
C1 C2 H2B 109.1
C3 C2 H2B 109.1
H2A C2 H2B 107.9
C2 C3 C4 108.4(3)
C2 C3 H3A 110.0
C4 C3 H3A 110.0
C2 C3 H3B 110.0
C4 C3 H3B 110.0
H3A C3 H3B 108.4
C5 C4 C3 112.8(3)
C5 C4 H4A 109.0
C3 C4 H4A 109.0
C5 C4 H4B 109.0
C3 C4 H4B 109.0
H4A C4 H4B 107.8
O2 C5 N1 118.5(3)
O2 C5 C4 124.0(3)
N1 C5 C4 117.5(3)
N1 C6 Si1 117.0(2)
N1 C6 H6A 108.1
Si1 C6 H6A 108.1
N1 C6 H6B 108.1
Si1 C6 H6B 108.1
H6A C6 H6B 107.3
Si1 C7 H7A 109.5
Si1 C7 H7B 109.5
H7A C7 H7B 109.5
Si1 C7 H7C 109.5
H7A C7 H7C 109.5
H7B C7 H7C 109.5
Si1 C8 H8A 109.5
Si1 C8 H8B 109.5
H8A C8 H8B 109.5
Si1 C8 H8C 109.5
H8A C8 H8C 109.5
H8B C8 H8C 109.5
C1 N1 C5 123.7(3)
C1 N1 C6 117.0(3)
C5 N1 C6 119.2(3)
F1 Si1 C8 100.44(14)
F1 Si1 C7 101.60(14)
C8 Si1 C7 117.17(15)
F1 Si1 C6 94.63(13)
C8 Si1 C6 119.79(15)
C7 Si1 C6 116.00(15)

loop_
_geom_bond_atom_site_label_1
_geom_bond_atom_site_label_2
_geom_bond_distance
C1 O1 1.229(4)
C1 N1 1.377(4)
C1 C2 1.491(4)
C2 C3 1.511(5)
C2 H2A 0.9900
C2 H2B 0.9900
C3 C4 1.524(5)
C3 H3A 0.9900
C3 H3B 0.9900
C4 C5 1.494(5)
C4 H4A 0.9900
C4 H4B 0.9900
C5 O2 1.216(4)
C5 N1 1.407(4)
C6 N1 1.474(4)
C6 Si1 1.881(3)
C6 H6A 0.9900
C6 H6B 0.9900
C7 Si1 1.861(3)
C7 H7A 0.9800
C7 H7B 0.9800
C7 H7C 0.9800
C8 Si1 1.857(3)
C8 H8A 0.9800
C8 H8B 0.9800
C8 H8C 0.9800
F1 Si1 1.645(2)
